data_2107552
loop_
_publ_author_name
'Tidey, Jeremiah P.'
'Wong, Henry L. S.'
'McMaster, Jonathan'
'Schr\"oder, Martin'
'Blake, Alexander J.'

_publ_section_title
;
 High-pressure studies of three polymorphs of a palladium(II) oxathioether
 macrocyclic complex
;
_journal_issue 3
_journal_name_full 'Acta Crystallographica Section B'
_journal_page_first 357
_journal_page_last 371
_journal_paper_doi 10.1107/S2052520616007435
_journal_volume 72
_journal_year 2016
_chemical_formula_moiety 'C6 H12 Cl2 O Pd S2'
_chemical_formula_sum 'C6 H12 Cl2 O Pd S2'
_chemical_formula_weight 341.58
_space_group_crystal_system monoclinic
_space_group_IT_number 14
_space_group_name_Hall '-P 2yn'
_space_group_name_H-M_alt 'P 1 21/n 1'
_symmetry_space_group_name_Hall '-P 2yn'
_symmetry_space_group_name_H-M 'P 1 21/n 1'
_atom_sites_solution_hydrogens geom
_atom_sites_solution_primary isomor
_atom_sites_solution_secondary difmap
_audit_creation_method
;
Olex2 1.2
(compiled 2014.09.19 svn.r3010 for OlexSys, GUI svn.r4874)
;
_cell_angle_alpha 90
_cell_angle_beta 106.6(3)
_cell_angle_gamma 90
_cell_formula_units_Z 4
_cell_length_a 7.740(19)
_cell_length_b 11.002(2)
_cell_length_c 9.32(2)
_cell_measurement_pressure 12710000
_cell_measurement_reflns_used 2227
_cell_measurement_temperature 293(2)
_cell_measurement_theta_max 27.2530
_cell_measurement_theta_min 2.9940
_cell_volume 761(3)
_computing_cell_refinement
;
CrysAlisPro, Agilent Technologies,
Version 1.171.37.33 (release 27-03-2014 CrysAlis171 .NET)
(compiled Mar 27 2014,17:12:48)
;
_computing_data_collection
;
CrysAlisPro, Agilent Technologies,
Version 1.171.37.33 (release 27-03-2014 CrysAlis171 .NET)
(compiled Mar 27 2014,17:12:48)
;
_computing_data_reduction
;
CrysAlisPro, Agilent Technologies,
Version 1.171.37.33 (release 27-03-2014 CrysAlis171 .NET)
(compiled Mar 27 2014,17:12:48)
;
_computing_molecular_graphics 'Olex2 (Dolomanov et al., 2009)'
_computing_publication_material 'Olex2 (Dolomanov et al., 2009)'
_computing_structure_refinement 'ShelXL (Sheldrick, 2008)'
_computing_structure_solution 'ShelXS (Sheldrick, 2008)'
_diffrn_ambient_temperature 293(2)
_diffrn_detector_area_resol_mean 16.1592
_diffrn_measured_fraction_theta_full 0.317
_diffrn_measured_fraction_theta_max 0.292
_diffrn_measurement_device 'four-circle diffractometer'
_diffrn_measurement_device_type 'SuperNova, Single source at offset, Eos'
_diffrn_measurement_method '\w scans'
_diffrn_radiation_monochromator mirror
_diffrn_radiation_type MoK\a
_diffrn_radiation_wavelength 0.71073
_diffrn_reflns_av_R_equivalents 0.0723
_diffrn_reflns_limit_h_max 8
_diffrn_reflns_limit_h_min -8
_diffrn_reflns_limit_k_max 14
_diffrn_reflns_limit_k_min -14
_diffrn_reflns_limit_l_max 10
_diffrn_reflns_limit_l_min -10
_diffrn_reflns_number 6758
_diffrn_reflns_theta_full 26.000
_diffrn_reflns_theta_max 27.818
_diffrn_reflns_theta_min 3.027
_exptl_absorpt_coefficient_mu 3.621
_exptl_absorpt_correction_T_max 1.00000
_exptl_absorpt_correction_T_min 0.50518
_exptl_absorpt_correction_type multi-scan
_exptl_absorpt_process_details
;
CrysAlisPro, Agilent Technologies,
Version 1.171.37.33 (release 27-03-2014 CrysAlis171 .NET)
(compiled Mar 27 2014,17:12:48)
Empirical absorption correction using spherical harmonics,
 implemented in SCALE3 ABSPACK scaling algorithm.
;
_exptl_crystal_colour 'clear orange/red'
_exptl_crystal_density_diffrn 2.982
_exptl_crystal_description 'triangular prism'
_exptl_crystal_F_000 672
_exptl_crystal_size_max 0.12
_exptl_crystal_size_mid 0.09
_exptl_crystal_size_min 0.03
_refine_diff_density_max 0.437
_refine_diff_density_min -0.620
_refine_ls_extinction_method none
_refine_ls_goodness_of_fit_ref 1.096
_refine_ls_hydrogen_treatment constr
_refine_ls_matrix_type full
_refine_ls_number_parameters 109
_refine_ls_number_reflns 526
_refine_ls_number_restraints 74
_refine_ls_restrained_S_all 1.032
_refine_ls_R_factor_all 0.0425
_refine_ls_R_factor_gt 0.0291
_refine_ls_shift/su_max 0.000
_refine_ls_shift/su_mean 0.000
_refine_ls_structure_factor_coef Fsqd
_refine_ls_weighting_details 'w=1/[\s^2^(Fo^2^)+(0.0247P)^2^+3.1867P] where P=(Fo^2^+2Fc^2^)/3'
_refine_ls_weighting_scheme calc
_refine_ls_wR_factor_gt 0.0570
_refine_ls_wR_factor_ref 0.0638
_reflns_number_gt 437
_reflns_number_total 526
_reflns_threshold_expression 'I > 2\s(I)'
_cod_data_source_file xk5029sup1.cif
_cod_data_source_block aPd_10
_cod_database_code 2107552
_shelx_space_group_comment
;
The symmetry employed for this shelxl refinement is uniquely defined
by the following loop, which should always be used as a source of
symmetry information in preference to the above space-group names.
They are only intended as comments.
;
_shelxl_version_number 2014/6

loop_
_space_group_symop_operation_xyz
'x, y, z'
'-x+1/2, y+1/2, -z+1/2'
'-x, -y, -z'
'x-1/2, -y-1/2, z-1/2'

loop_
_atom_site_type_symbol
_atom_site_label
_atom_site_fract_x
_atom_site_fract_y
_atom_site_fract_z
_atom_site_U_iso_or_equiv
_atom_site_adp_type
_atom_site_calc_flag
_atom_site_occupancy
Pd Pd1 0.0365(2) 0.92104(5) 0.14443(18) 0.0199(12) Uani d 1
S S7 -0.0421(7) 0.79846(16) -0.0542(6) 0.016(3) Uani d 1
Cl Cl1 0.1040(7) 1.03962(18) 0.3562(6) 0.029(4) Uani d 1
S S4 -0.2508(8) 0.94588(17) 0.1411(6) 0.018(3) Uani d 1
Cl Cl2 0.3294(8) 0.88460(18) 0.1486(6) 0.021(4) Uani d 1
C C5 -0.380(3) 0.8507(7) -0.012(2) 0.020(3) Uani d 1
H H5A -0.4140 0.7768 0.0302 0.024 Uiso calc 1
H H5B -0.4907 0.8932 -0.0627 0.024 Uiso calc 1
C C6 -0.2844(14) 0.8165(7) -0.1255(13) 0.018(3) Uani d 1
H H6A -0.3092 0.8785 -0.2028 0.022 Uiso calc 1
H H6B -0.3351 0.7409 -0.1724 0.022 Uiso calc 1
C C3 -0.250(3) 0.8647(5) 0.310(2) 0.019(4) Uani d 1
H H3A -0.1423 0.8864 0.3889 0.023 Uiso calc 1
H H3B -0.3538 0.8887 0.3412 0.023 Uiso calc 1
C C9 -0.133(2) 0.6161(6) 0.1192(17) 0.016(4) Uani d 1
H H9A -0.2587 0.6118 0.0615 0.019 Uiso calc 1
H H9B -0.0981 0.5387 0.1688 0.019 Uiso calc 1
O O1 -0.1059(17) 0.7113(4) 0.2259(13) 0.017(3) Uani d 1
C C2 -0.253(2) 0.7287(5) 0.2863(19) 0.016(5) Uani d 1
H H2A -0.2352 0.6853 0.3801 0.019 Uiso calc 1
H H2B -0.3660 0.7027 0.2166 0.019 Uiso calc 1
C C8 -0.017(2) 0.6450(5) 0.0188(16) 0.015(4) Uani d 1
H H8A -0.0459 0.5886 -0.0646 0.018 Uiso calc 1
H H8B 0.1084 0.6322 0.0743 0.018 Uiso calc 1

loop_
_atom_site_aniso_label
_atom_site_aniso_U_11
_atom_site_aniso_U_22
_atom_site_aniso_U_33
_atom_site_aniso_U_12
_atom_site_aniso_U_13
_atom_site_aniso_U_23
Pd1 0.020(3) 0.0191(3) 0.028(2) -0.0005(6) 0.017(2) -0.0003(5)
S7 0.012(6) 0.0201(9) 0.018(5) 0.0000(16) 0.008(6) 0.0005(15)
Cl1 0.034(9) 0.0253(10) 0.036(8) -0.0017(18) 0.025(8) -0.0015(17)
S4 0.018(6) 0.0188(9) 0.021(5) 0.0013(16) 0.013(6) 0.0007(15)
Cl2 0.014(9) 0.0308(10) 0.019(8) 0.0025(19) 0.007(8) 0.0012(18)
C5 0.014(7) 0.025(4) 0.025(6) 0.003(4) 0.011(6) -0.003(4)
C6 0.011(7) 0.023(3) 0.022(6) 0.002(4) 0.008(6) 0.000(3)
C3 0.018(10) 0.021(3) 0.022(7) 0.000(4) 0.011(7) 0.001(3)
C9 0.009(8) 0.022(3) 0.017(6) 0.002(4) 0.006(6) -0.001(3)
O1 0.011(7) 0.023(2) 0.020(6) -0.003(3) 0.010(6) -0.004(3)
C2 0.012(10) 0.020(3) 0.020(10) 0.001(3) 0.011(9) 0.001(3)
C8 0.011(9) 0.018(3) 0.018(7) 0.001(4) 0.007(8) -0.003(4)

loop_
_atom_type_symbol
_atom_type_description
_atom_type_scat_dispersion_real
_atom_type_scat_dispersion_imag
_atom_type_scat_source
C C 0.0033 0.0016 'International Tables Vol C Tables 4.2.6.8 and 6.1.1.4'
H H 0.0000 0.0000 'International Tables Vol C Tables 4.2.6.8 and 6.1.1.4'
O O 0.0106 0.0060 'International Tables Vol C Tables 4.2.6.8 and 6.1.1.4'
S S 0.1246 0.1234 'International Tables Vol C Tables 4.2.6.8 and 6.1.1.4'
Cl Cl 0.1484 0.1585 'International Tables Vol C Tables 4.2.6.8 and 6.1.1.4'
Pd Pd -0.9988 1.0072 'International Tables Vol C Tables 4.2.6.8 and 6.1.1.4'

loop_
_geom_angle_atom_site_label_1
_geom_angle_atom_site_label_2
_geom_angle_atom_site_label_3
_geom_angle_site_symmetry_3
_geom_angle
S7 Pd1 Pd1 3_575 71.37(17)
S7 Pd1 Cl1 . 175.97(8)
S7 Pd1 S4 . 91.6(3)
S7 Pd1 Cl2 . 86.7(3)
Cl1 Pd1 Pd1 3_575 111.48(16)
S4 Pd1 Pd1 3_575 89.2(3)
S4 Pd1 Cl1 . 85.6(3)
S4 Pd1 Cl2 . 176.96(8)
Cl2 Pd1 Pd1 3_575 92.7(3)
Cl2 Pd1 Cl1 . 95.9(3)
C6 S7 Pd1 . 104.3(4)
C8 S7 Pd1 . 106.1(5)
C8 S7 C6 . 103.3(6)
C5 S4 Pd1 . 105.3(5)
C3 S4 Pd1 . 99.8(7)
C3 S4 C5 . 105.2(7)
S4 C5 H5A . 108.5
S4 C5 H5B . 108.5
H5A C5 H5B . 107.5
C6 C5 S4 . 115.0(11)
C6 C5 H5A . 108.5
C6 C5 H5B . 108.5
S7 C6 H6A . 108.3
S7 C6 H6B . 108.3
C5 C6 S7 . 115.9(12)
C5 C6 H6A . 108.3
C5 C6 H6B . 108.3
H6A C6 H6B . 107.4
S4 C3 H3A . 109.3
S4 C3 H3B . 109.3
H3A C3 H3B . 108.0
C2 C3 S4 . 111.6(9)
C2 C3 H3A . 109.3
C2 C3 H3B . 109.3
H9A C9 H9B . 108.6
O1 C9 H9A . 110.4
O1 C9 H9B . 110.4
O1 C9 C8 . 106.6(8)
C8 C9 H9A . 110.4
C8 C9 H9B . 110.4
C9 O1 C2 . 113.7(9)
C3 C2 H2A . 111.4
C3 C2 H2B . 111.4
O1 C2 C3 . 101.9(6)
O1 C2 H2A . 111.4
O1 C2 H2B . 111.4
H2A C2 H2B . 109.3
S7 C8 H8A . 108.7
S7 C8 H8B . 108.7
C9 C8 S7 . 114.3(5)
C9 C8 H8A . 108.7
C9 C8 H8B . 108.7
H8A C8 H8B . 107.6

loop_
_geom_bond_atom_site_label_1
_geom_bond_atom_site_label_2
_geom_bond_site_symmetry_2
_geom_bond_distance
Pd1 Pd1 3_575 3.118(6)
Pd1 S7 . 2.231(6)
Pd1 Cl1 . 2.299(6)
Pd1 S4 . 2.231(7)
Pd1 Cl2 . 2.292(7)
S7 C6 . 1.813(11)
S7 C8 . 1.810(5)
S4 C5 . 1.82(2)
S4 C3 . 1.806(14)
C5 H5A . 0.9700
C5 H5B . 0.9700
C5 C6 . 1.506(8)
C6 H6A . 0.9700
C6 H6B . 0.9700
C3 H3A . 0.9700
C3 H3B . 0.9700
C3 C2 . 1.511(5)
C9 H9A . 0.9700
C9 H9B . 0.9700
C9 O1 . 1.418(9)
C9 C8 . 1.505(8)
O1 C2 . 1.422(8)
C2 H2A . 0.9700
C2 H2B . 0.9700
C8 H8A . 0.9700
C8 H8B . 0.9700

loop_
_geom_hbond_atom_site_label_D
_geom_hbond_atom_site_label_H
_geom_hbond_atom_site_label_A
_geom_hbond_site_symmetry_A
_geom_hbond_distance_DH
_geom_hbond_distance_HA
_geom_hbond_distance_DA
_geom_hbond_angle_DHA
C6 H6A Cl1 3_575 0.97 2.58 3.285(10) 129.3
C6 H6A Cl2 3_575 0.97 2.67 3.307(8) 123.8

loop_
_geom_torsion_atom_site_label_1
_geom_torsion_atom_site_label_2
_geom_torsion_atom_site_label_3
_geom_torsion_atom_site_label_4
_geom_torsion
Pd1 S7 C6 C5 -27.9(6)
Pd1 S7 C8 C9 60.3(13)
Pd1 S4 C5 C6 -19.8(11)
Pd1 S4 C3 C2 -77.1(13)
S4 C5 C6 S7 32.4(11)
S4 C3 C2 O1 52.9(17)
C5 S4 C3 C2 31.8(14)
C6 S7 C8 C9 -49.0(14)
C3 S4 C5 C6 -124.7(10)
C9 O1 C2 C3 -146.0(13)
O1 C9 C8 S7 -49.8(16)
C8 S7 C6 C5 82.8(7)
C8 C9 O1 C2 154.5(12)

_cod_database_fobs_code 2107552
